data_7019241
loop_
_publ_author_name
'Wang, Li'
'Wu, Qiaolin'
'Xu, Hao'
'Mu, Ying'

_publ_section_title
;
 Synthesis and structures of (R)-cyclopentadienyl-binaphthoxy titanium(iv)
 complexes and catalytic properties for olefin polymerization.
;
_journal_issue 24
_journal_name_full 'Dalton transactions (Cambridge, England : 2003)'
_journal_page_first 7350
_journal_page_last 7357
_journal_paper_doi 10.1039/c2dt12471h
_journal_volume 41
_journal_year 2012
_chemical_formula_sum 'C29 H24 Br2 O2 Ti'
_chemical_formula_weight 612.20
_chemical_name_systematic
;
?
;
_space_group_IT_number 19
_symmetry_cell_setting monoclinic
_symmetry_space_group_name_Hall 'P 2ac 2ab'
_symmetry_space_group_name_H-M 'P 21 21 21'
_atom_sites_solution_hydrogens geom
_atom_sites_solution_primary direct
_atom_sites_solution_secondary difmap
_audit_creation_method SHELXL-97
_cell_angle_alpha 90.00
_cell_angle_beta 90.00
_cell_angle_gamma 90.00
_cell_formula_units_Z 8
_cell_length_a 14.4117(6)
_cell_length_b 15.2587(6)
_cell_length_c 23.3763(10)
_cell_measurement_temperature 185(2)
_cell_volume 5140.5(4)
_computing_cell_refinement 'Bruker SMART'
_computing_data_collection 'Bruker SMART'
_computing_data_reduction 'Bruker SAINT'
_computing_molecular_graphics 'Bruker SHELXTL'
_computing_publication_material 'Bruker SHELXTL'
_computing_structure_refinement 'SHELXL-97 (Sheldrick, 1997)'
_computing_structure_solution 'SHELXS-97 (Sheldrick, 1990)'
_diffrn_ambient_temperature 185(2)
_diffrn_measured_fraction_theta_full 1.000
_diffrn_measured_fraction_theta_max 1.000
_diffrn_measurement_device_type 'CCD area detector'
_diffrn_measurement_method 'phi and omega scan'
_diffrn_radiation_monochromator graphite
_diffrn_radiation_source 'fine-focus sealed tube'
_diffrn_radiation_type MoK\a
_diffrn_radiation_wavelength 0.71073
_diffrn_reflns_av_R_equivalents 0.0426
_diffrn_reflns_av_sigmaI/netI 0.0637
_diffrn_reflns_limit_h_max 11
_diffrn_reflns_limit_h_min -17
_diffrn_reflns_limit_k_max 18
_diffrn_reflns_limit_k_min -17
_diffrn_reflns_limit_l_max 24
_diffrn_reflns_limit_l_min -28
_diffrn_reflns_number 29033
_diffrn_reflns_theta_full 26.03
_diffrn_reflns_theta_max 26.03
_diffrn_reflns_theta_min 1.59
_exptl_absorpt_coefficient_mu 3.466
_exptl_absorpt_correction_T_max 0.7231
_exptl_absorpt_correction_T_min 0.6811
_exptl_absorpt_correction_type multi-scan
_exptl_crystal_colour orange
_exptl_crystal_density_diffrn 1.582
_exptl_crystal_density_method 'not measured'
_exptl_crystal_description block
_exptl_crystal_F_000 2448
_exptl_crystal_size_max 0.12
_exptl_crystal_size_mid 0.11
_exptl_crystal_size_min 0.10
_refine_diff_density_max 0.787
_refine_diff_density_min -0.256
_refine_diff_density_rms 0.074
_refine_ls_abs_structure_details 'Flack H D (1983), Acta Cryst. A39, 876-881'
_refine_ls_abs_structure_Flack -0.015(6)
_refine_ls_extinction_method none
_refine_ls_goodness_of_fit_ref 0.950
_refine_ls_hydrogen_treatment constr
_refine_ls_matrix_type full
_refine_ls_number_parameters 623
_refine_ls_number_reflns 10135
_refine_ls_number_restraints 0
_refine_ls_restrained_S_all 0.950
_refine_ls_R_factor_all 0.0580
_refine_ls_R_factor_gt 0.0377
_refine_ls_shift/su_max 0.001
_refine_ls_shift/su_mean 0.000
_refine_ls_structure_factor_coef Fsqd
_refine_ls_weighting_details 'calc w=1/[\s^2^(Fo^2^)+(0.0338P)^2^+0.0000P] where P=(Fo^2^+2Fc^2^)/3'
_refine_ls_weighting_scheme calc
_refine_ls_wR_factor_gt 0.0720
_refine_ls_wR_factor_ref 0.0774
_reflns_number_gt 7875
_reflns_number_total 10135
_reflns_threshold_expression >2sigma(I)
_cod_data_source_file c2dt12471h.txt
_cod_data_source_block complex6
_cod_depositor_comments
;
The following automatic conversions were performed:

'_symmetry_cell_setting' value 'Monoclinic' changed to 'monoclinic'
according to /home/saulius/struct/CIF-dictionaries/cif_core.dic
dictionary named 'cif_core.dic' version 2.4.1 from
2010-06-29.

'_exptl_absorpt_correction_type' value 'Multi-scan'
changed to 'multi-scan' according to
/home/saulius/struct/CIF-dictionaries/cif_core.dic dictionary named
'cif_core.dic' version 2.4.1 from 2010-06-29.

Automatic conversion script
Id: cif_fix_values 1891 2012-01-12 08:04:46Z andrius 
;
_cod_original_sg_symbol_H-M P2(1)2(1)2(1)
_cod_database_code 7019241

loop_
_symmetry_equiv_pos_as_xyz
'x, y, z'
'-x+1/2, -y, z+1/2'
'-x, y+1/2, -z+1/2'
'x+1/2, -y+1/2, -z'

loop_
_atom_site_label
_atom_site_type_symbol
_atom_site_fract_x
_atom_site_fract_y
_atom_site_fract_z
_atom_site_U_iso_or_equiv
_atom_site_adp_type
_atom_site_occupancy
_atom_site_symmetry_multiplicity
_atom_site_calc_flag
_atom_site_refinement_flags
Br1 Br 0.04911(3) 0.47003(4) 0.33221(2) 0.04825(14) Uani 1 1 d .
Br2 Br 0.15689(4) 0.69685(3) 0.34375(2) 0.05110(14) Uani 1 1 d .
Br3 Br 0.37036(3) 1.18380(3) 0.23549(2) 0.04364(13) Uani 1 1 d .
Br4 Br 0.44872(3) 0.94714(3) 0.21047(2) 0.04451(13) Uani 1 1 d .
C1 C 0.3374(2) 0.4835(3) 0.36561(16) 0.0258(9) Uani 1 1 d .
C2 C 0.3501(3) 0.5628(3) 0.33499(17) 0.0307(10) Uani 1 1 d .
C3 C 0.3041(3) 0.5523(3) 0.28145(16) 0.0291(9) Uani 1 1 d .
C4 C 0.2658(3) 0.4673(3) 0.27935(16) 0.0289(10) Uani 1 1 d .
C5 C 0.2853(3) 0.4245(3) 0.33149(17) 0.0285(10) Uani 1 1 d .
C6 C 0.4039(3) 0.6399(3) 0.35497(19) 0.0412(12) Uani 1 1 d .
H6A H 0.4703 0.6292 0.3491 0.062 Uiso 1 1 calc R
H6B H 0.3919 0.6496 0.3958 0.062 Uiso 1 1 calc R
H6C H 0.3850 0.6919 0.3333 0.062 Uiso 1 1 calc R
C7 C 0.3032(3) 0.6170(3) 0.23362(19) 0.0434(12) Uani 1 1 d .
H7A H 0.3406 0.5947 0.2018 0.065 Uiso 1 1 calc R
H7B H 0.3290 0.6728 0.2469 0.065 Uiso 1 1 calc R
H7C H 0.2392 0.6261 0.2207 0.065 Uiso 1 1 calc R
C8 C 0.2172(3) 0.4270(3) 0.22834(17) 0.0406(11) Uani 1 1 d .
H8A H 0.1768 0.4709 0.2104 0.061 Uiso 1 1 calc R
H8B H 0.1797 0.3771 0.2410 0.061 Uiso 1 1 calc R
H8C H 0.2635 0.4070 0.2006 0.061 Uiso 1 1 calc R
C9 C 0.2571(3) 0.3337(3) 0.34862(19) 0.0408(12) Uani 1 1 d .
H9A H 0.3039 0.2917 0.3354 0.061 Uiso 1 1 calc R
H9B H 0.1971 0.3194 0.3313 0.061 Uiso 1 1 calc R
H9C H 0.2519 0.3304 0.3904 0.061 Uiso 1 1 calc R
C10 C 0.3559(3) 0.4713(3) 0.42798(15) 0.0261(9) Uani 1 1 d .
C11 C 0.4342(3) 0.4374(3) 0.45191(17) 0.0294(10) Uani 1 1 d .
H11 H 0.4857 0.4228 0.4284 0.035 Uiso 1 1 calc R
C12 C 0.4389(3) 0.4238(2) 0.51193(17) 0.0247(9) Uani 1 1 d .
C13 C 0.5169(3) 0.3848(3) 0.53785(19) 0.0342(11) Uani 1 1 d .
H13 H 0.5702 0.3722 0.5154 0.041 Uiso 1 1 calc R
C14 C 0.5167(3) 0.3650(3) 0.59474(19) 0.0363(11) Uani 1 1 d .
H14 H 0.5691 0.3372 0.6114 0.044 Uiso 1 1 calc R
C15 C 0.4398(3) 0.3854(3) 0.62849(18) 0.0362(11) Uani 1 1 d .
H15 H 0.4405 0.3718 0.6682 0.043 Uiso 1 1 calc R
C16 C 0.3645(3) 0.4243(3) 0.60532(17) 0.0314(10) Uani 1 1 d .
H16 H 0.3131 0.4379 0.6291 0.038 Uiso 1 1 calc R
C17 C 0.3604(2) 0.4454(3) 0.54589(15) 0.0251(9) Uani 1 1 d .
C18 C 0.2794(3) 0.4841(3) 0.52095(16) 0.0251(9) Uani 1 1 d .
C19 C 0.2798(3) 0.4956(3) 0.46269(16) 0.0256(9) Uani 1 1 d .
C20 C 0.1968(3) 0.5079(3) 0.55700(16) 0.0274(10) Uani 1 1 d .
C21 C 0.1367(3) 0.4426(3) 0.57800(15) 0.0282(9) Uani 1 1 d .
C22 C 0.1483(3) 0.3524(3) 0.56486(18) 0.0364(11) Uani 1 1 d .
H22 H 0.1988 0.3351 0.5413 0.044 Uiso 1 1 calc R
C23 C 0.0897(3) 0.2904(3) 0.5849(2) 0.0466(13) Uani 1 1 d .
H23 H 0.0990 0.2305 0.5752 0.056 Uiso 1 1 calc R
C24 C 0.0146(3) 0.3148(4) 0.6202(2) 0.0509(13) Uani 1 1 d .
H24 H -0.0264 0.2711 0.6343 0.061 Uiso 1 1 calc R
C25 C 0.0003(3) 0.3996(4) 0.6341(2) 0.0516(14) Uani 1 1 d .
H25 H -0.0507 0.4148 0.6579 0.062 Uiso 1 1 calc R
C26 C 0.0607(3) 0.4666(3) 0.61376(17) 0.0351(11) Uani 1 1 d .
C27 C 0.0495(3) 0.5553(4) 0.62876(18) 0.0438(12) Uani 1 1 d .
H27 H 0.0009 0.5716 0.6540 0.053 Uiso 1 1 calc R
C28 C 0.1065(3) 0.6171(3) 0.60799(19) 0.0418(12) Uani 1 1 d .
H28 H 0.0973 0.6767 0.6184 0.050 Uiso 1 1 calc R
C29 C 0.1799(3) 0.5945(3) 0.57078(18) 0.0367(11) Uani 1 1 d .
C30 C 0.1656(2) 0.9859(3) 0.24169(16) 0.0260(9) Uani 1 1 d .
C31 C 0.2111(3) 0.9328(3) 0.20024(16) 0.0283(10) Uani 1 1 d .
C32 C 0.2371(3) 0.9883(3) 0.15391(16) 0.0292(10) Uani 1 1 d .
C33 C 0.2063(3) 1.0736(3) 0.16639(18) 0.0297(10) Uani 1 1 d .
C34 C 0.1618(3) 1.0731(3) 0.22010(16) 0.0261(9) Uani 1 1 d .
C35 C 0.2259(3) 0.8358(3) 0.2047(2) 0.0430(12) Uani 1 1 d .
H35A H 0.2289 0.8189 0.2451 0.065 Uiso 1 1 calc R
H35B H 0.2843 0.8200 0.1858 0.065 Uiso 1 1 calc R
H35C H 0.1743 0.8051 0.1862 0.065 Uiso 1 1 calc R
C36 C 0.2863(3) 0.9598(3) 0.10011(17) 0.0429(12) Uani 1 1 d .
H36A H 0.3250 0.9085 0.1084 0.064 Uiso 1 1 calc R
H36B H 0.3255 1.0077 0.0861 0.064 Uiso 1 1 calc R
H36C H 0.2404 0.9445 0.0708 0.064 Uiso 1 1 calc R
C37 C 0.2117(3) 1.1510(3) 0.12616(19) 0.0420(12) Uani 1 1 d .
H37A H 0.1585 1.1498 0.1000 0.063 Uiso 1 1 calc R
H37B H 0.2694 1.1479 0.1041 0.063 Uiso 1 1 calc R
H37C H 0.2106 1.2055 0.1483 0.063 Uiso 1 1 calc R
C38 C 0.1170(3) 1.1502(3) 0.24958(19) 0.0420(12) Uani 1 1 d .
H38A H 0.1534 1.2032 0.2421 0.063 Uiso 1 1 calc R
H38B H 0.1147 1.1394 0.2909 0.063 Uiso 1 1 calc R
H38C H 0.0538 1.1581 0.2349 0.063 Uiso 1 1 calc R
C39 C 0.1447(2) 0.9590(2) 0.30127(15) 0.0253(9) Uani 1 1 d .
C40 C 0.0647(3) 0.9241(2) 0.32228(17) 0.0282(10) Uani 1 1 d .
H40 H 0.0129 0.9172 0.2976 0.034 Uiso 1 1 calc R
C41 C 0.0571(3) 0.8979(2) 0.38056(18) 0.0265(9) Uani 1 1 d .
C42 C -0.0253(3) 0.8609(3) 0.40229(19) 0.0340(11) Uani 1 1 d .
H42 H -0.0779 0.8552 0.3781 0.041 Uiso 1 1 calc R
C43 C -0.0302(3) 0.8332(3) 0.4574(2) 0.0424(12) Uani 1 1 d .
H43 H -0.0859 0.8078 0.4715 0.051 Uiso 1 1 calc R
C44 C 0.0468(3) 0.8423(3) 0.4936(2) 0.0422(12) Uani 1 1 d .
H44 H 0.0430 0.8224 0.5320 0.051 Uiso 1 1 calc R
C45 C 0.1262(3) 0.8791(3) 0.47448(17) 0.0336(10) Uani 1 1 d .
H45 H 0.1770 0.8858 0.5000 0.040 Uiso 1 1 calc R
C46 C 0.1352(3) 0.9083(2) 0.41643(17) 0.0274(10) Uani 1 1 d .
C47 C 0.2206(3) 0.9447(3) 0.39554(16) 0.0252(9) Uani 1 1 d .
C48 C 0.2225(3) 0.9694(2) 0.33846(16) 0.0243(9) Uani 1 1 d .
C49 C 0.3027(3) 0.9560(3) 0.43436(15) 0.0252(9) Uani 1 1 d .
C50 C 0.3540(3) 0.8837(3) 0.45000(17) 0.0321(10) Uani 1 1 d .
C51 C 0.4318(3) 0.8921(3) 0.48742(18) 0.0389(12) Uani 1 1 d .
H51 H 0.4686 0.8423 0.4964 0.047 Uiso 1 1 calc R
C52 C 0.4530(3) 0.9710(3) 0.51005(18) 0.0361(11) Uani 1 1 d .
H52 H 0.5047 0.9759 0.5350 0.043 Uiso 1 1 calc R
C53 C 0.4004(3) 1.0462(3) 0.49761(17) 0.0308(10) Uani 1 1 d .
C54 C 0.4183(3) 1.1278(3) 0.52368(19) 0.0397(12) Uani 1 1 d .
H54 H 0.4699 1.1334 0.5487 0.048 Uiso 1 1 calc R
C55 C 0.3630(3) 1.1993(3) 0.51376(19) 0.0450(12) Uani 1 1 d .
H55 H 0.3740 1.2531 0.5331 0.054 Uiso 1 1 calc R
C56 C 0.2898(3) 1.1913(3) 0.47455(19) 0.0391(11) Uani 1 1 d .
H56 H 0.2520 1.2409 0.4668 0.047 Uiso 1 1 calc R
C57 C 0.2719(3) 1.1148(3) 0.44755(18) 0.0310(10) Uani 1 1 d .
H57 H 0.2227 1.1122 0.4205 0.037 Uiso 1 1 calc R
C58 C 0.3243(3) 1.0389(3) 0.45862(15) 0.0246(9) Uani 1 1 d .
O1 O 0.20592(16) 0.52981(18) 0.43356(10) 0.0301(7) Uani 1 1 d .
O2 O 0.2331(2) 0.6624(2) 0.55156(16) 0.0540(9) Uani 1 1 d .
H2 H 0.2674 0.6449 0.5249 0.081 Uiso 1 1 calc R
O3 O 0.29852(17) 1.00489(18) 0.31306(11) 0.0297(7) Uani 1 1 d .
O4 O 0.3360(2) 0.80096(19) 0.43119(14) 0.0500(8) Uani 1 1 d .
H4 H 0.2860 0.8007 0.4127 0.075 Uiso 1 1 calc R
Ti1 Ti 0.19196(5) 0.54350(5) 0.35588(3) 0.02707(17) Uani 1 1 d .
Ti2 Ti 0.31607(4) 1.03400(5) 0.23748(3) 0.02609(17) Uani 1 1 d .

loop_
_atom_site_aniso_label
_atom_site_aniso_U_11
_atom_site_aniso_U_22
_atom_site_aniso_U_33
_atom_site_aniso_U_23
_atom_site_aniso_U_13
_atom_site_aniso_U_12
Br1 0.0312(2) 0.0764(4) 0.0371(3) -0.0059(3) -0.0037(2) -0.0043(2)
Br2 0.0616(3) 0.0402(3) 0.0516(3) 0.0026(3) 0.0104(3) 0.0192(2)
Br3 0.0490(3) 0.0427(3) 0.0392(3) 0.0016(2) -0.0022(2) -0.0149(2)
Br4 0.0307(2) 0.0646(3) 0.0382(3) 0.0004(2) 0.0044(2) 0.0074(2)
C1 0.0166(19) 0.037(2) 0.023(2) -0.0021(19) 0.0063(16) 0.0073(18)
C2 0.024(2) 0.041(3) 0.027(2) -0.003(2) 0.0094(18) 0.0073(19)
C3 0.031(2) 0.033(2) 0.023(2) 0.0001(19) 0.0089(17) 0.0080(19)
C4 0.030(2) 0.037(3) 0.020(2) -0.0025(19) 0.0032(17) 0.0097(19)
C5 0.027(2) 0.035(2) 0.023(2) -0.0005(19) 0.0070(18) 0.0042(18)
C6 0.042(3) 0.044(3) 0.038(3) -0.006(2) 0.007(2) -0.001(2)
C7 0.057(3) 0.043(3) 0.030(3) 0.005(2) 0.009(2) 0.001(2)
C8 0.053(3) 0.043(3) 0.026(3) -0.008(2) -0.002(2) 0.003(2)
C9 0.053(3) 0.040(3) 0.029(3) 0.002(2) -0.006(2) 0.003(2)
C10 0.023(2) 0.035(2) 0.020(2) -0.0034(18) 0.0014(17) 0.0021(18)
C11 0.023(2) 0.037(2) 0.028(2) -0.001(2) 0.0027(18) 0.0070(19)
C12 0.022(2) 0.030(2) 0.022(2) -0.0040(17) -0.0013(18) -0.0010(18)
C13 0.027(2) 0.043(3) 0.033(3) -0.005(2) -0.003(2) 0.002(2)
C14 0.027(2) 0.047(3) 0.035(3) 0.004(2) -0.007(2) 0.005(2)
C15 0.034(3) 0.051(3) 0.023(2) 0.002(2) -0.007(2) -0.002(2)
C16 0.027(2) 0.042(3) 0.025(2) -0.0023(19) -0.0008(19) -0.005(2)
C17 0.024(2) 0.030(2) 0.022(2) -0.0036(18) -0.0052(17) -0.0022(18)
C18 0.024(2) 0.030(2) 0.022(2) -0.0048(18) 0.0006(17) -0.0006(17)
C19 0.021(2) 0.035(2) 0.021(2) -0.0024(18) -0.0012(17) -0.0007(18)
C20 0.023(2) 0.044(3) 0.016(2) -0.0040(19) -0.0017(17) 0.0087(19)
C21 0.025(2) 0.042(3) 0.018(2) 0.0014(19) -0.0035(17) 0.003(2)
C22 0.021(2) 0.058(3) 0.031(3) -0.002(2) 0.0002(19) 0.000(2)
C23 0.039(3) 0.055(3) 0.046(3) 0.005(3) -0.003(2) -0.002(2)
C24 0.033(3) 0.071(4) 0.049(3) 0.021(3) 0.004(2) -0.005(3)
C25 0.030(3) 0.089(5) 0.036(3) 0.020(3) 0.005(2) 0.006(3)
C26 0.022(2) 0.060(3) 0.024(2) 0.001(2) -0.0006(18) 0.010(2)
C27 0.030(2) 0.080(4) 0.022(2) -0.003(2) 0.006(2) 0.020(3)
C28 0.039(3) 0.057(3) 0.029(3) -0.013(2) 0.000(2) 0.016(2)
C29 0.035(3) 0.051(3) 0.025(2) -0.008(2) -0.001(2) 0.003(2)
C30 0.019(2) 0.039(2) 0.020(2) -0.0003(19) -0.0053(16) -0.0052(18)
C31 0.030(2) 0.034(2) 0.021(2) -0.0018(19) -0.0054(18) -0.0040(19)
C32 0.034(2) 0.038(3) 0.017(2) 0.0018(19) -0.0042(17) -0.0032(19)
C33 0.028(2) 0.036(3) 0.025(2) 0.0020(19) -0.0063(19) -0.0033(19)
C34 0.022(2) 0.034(2) 0.022(2) -0.0031(18) -0.0007(17) -0.0008(18)
C35 0.050(3) 0.042(3) 0.037(3) -0.004(2) 0.005(2) -0.005(2)
C36 0.050(3) 0.054(3) 0.024(2) -0.004(2) -0.002(2) -0.004(2)
C37 0.048(3) 0.048(3) 0.030(3) 0.010(2) -0.003(2) 0.002(2)
C38 0.041(3) 0.043(3) 0.042(3) -0.002(2) 0.013(2) 0.003(2)
C39 0.023(2) 0.030(2) 0.023(2) -0.0019(18) -0.0010(17) -0.0001(18)
C40 0.026(2) 0.029(2) 0.030(2) -0.0009(18) -0.0013(18) 0.0009(18)
C41 0.025(2) 0.023(2) 0.031(2) -0.0005(18) 0.003(2) 0.0017(18)
C42 0.027(2) 0.032(3) 0.042(3) 0.009(2) 0.0044(19) -0.0019(19)
C43 0.037(3) 0.039(3) 0.051(3) 0.015(2) 0.015(2) -0.002(2)
C44 0.047(3) 0.044(3) 0.036(3) 0.012(2) 0.018(2) 0.005(2)
C45 0.042(3) 0.032(2) 0.028(2) 0.002(2) 0.001(2) 0.002(2)
C46 0.037(3) 0.019(2) 0.026(2) -0.0013(17) 0.007(2) 0.0037(19)
C47 0.028(2) 0.024(2) 0.023(2) -0.0007(18) 0.0009(17) 0.0003(18)
C48 0.027(2) 0.024(2) 0.022(2) 0.0000(18) 0.0047(17) -0.0029(17)
C49 0.030(2) 0.033(2) 0.0122(19) 0.0045(18) 0.0039(16) 0.0021(19)
C50 0.042(3) 0.028(2) 0.026(2) -0.0030(19) 0.002(2) 0.007(2)
C51 0.040(3) 0.049(3) 0.027(3) 0.004(2) -0.003(2) 0.017(2)
C52 0.031(2) 0.051(3) 0.026(2) 0.002(2) -0.0017(19) 0.001(2)
C53 0.032(2) 0.037(3) 0.024(2) 0.005(2) 0.0036(18) 0.001(2)
C54 0.035(3) 0.053(3) 0.032(3) 0.000(2) -0.004(2) -0.014(2)
C55 0.067(3) 0.030(3) 0.038(3) -0.005(2) 0.002(3) -0.013(3)
C56 0.053(3) 0.024(2) 0.040(3) 0.004(2) 0.000(2) 0.001(2)
C57 0.034(3) 0.035(3) 0.024(2) 0.006(2) 0.0025(19) 0.003(2)
C58 0.024(2) 0.036(2) 0.0141(19) 0.0031(19) 0.0018(16) -0.0038(19)
O1 0.0221(14) 0.0500(19) 0.0183(14) -0.0019(14) -0.0003(11) 0.0103(13)
O2 0.052(2) 0.043(2) 0.067(3) -0.0141(18) 0.0190(18) -0.0024(17)
O3 0.0261(15) 0.0445(18) 0.0186(14) 0.0029(12) -0.0008(12) -0.0080(13)
O4 0.066(2) 0.0365(18) 0.048(2) -0.0117(17) -0.0151(17) 0.0150(17)
Ti1 0.0260(4) 0.0359(4) 0.0193(4) 0.0002(3) 0.0009(3) 0.0073(3)
Ti2 0.0242(4) 0.0361(4) 0.0180(4) 0.0012(3) -0.0003(3) -0.0044(3)

loop_
_atom_type_symbol
_atom_type_description
_atom_type_scat_dispersion_real
_atom_type_scat_dispersion_imag
_atom_type_scat_source
C C 0.0033 0.0016 'International Tables Vol C Tables 4.2.6.8 and 6.1.1.4'
H H 0.0000 0.0000 'International Tables Vol C Tables 4.2.6.8 and 6.1.1.4'
Br Br -0.2901 2.4595 'International Tables Vol C Tables 4.2.6.8 and 6.1.1.4'
Ti Ti 0.2776 0.4457 'International Tables Vol C Tables 4.2.6.8 and 6.1.1.4'
O O 0.0106 0.0060 'International Tables Vol C Tables 4.2.6.8 and 6.1.1.4'

loop_
_geom_angle_atom_site_label_1
_geom_angle_atom_site_label_2
_geom_angle_atom_site_label_3
_geom_angle
C2 C1 C5 109.0(4)
C2 C1 C10 125.1(4)
C5 C1 C10 124.4(4)
C2 C1 Ti1 74.2(2)
C5 C1 Ti1 73.4(2)
C10 C1 Ti1 108.0(2)
C1 C2 C3 106.8(4)
C1 C2 C6 125.8(4)
C3 C2 C6 127.4(4)
C1 C2 Ti1 70.3(2)
C3 C2 Ti1 73.6(2)
C6 C2 Ti1 122.7(3)
C4 C3 C2 108.4(4)
C4 C3 C7 125.4(4)
C2 C3 C7 126.1(4)
C4 C3 Ti1 73.0(2)
C2 C3 Ti1 71.3(2)
C7 C3 Ti1 125.4(3)
C3 C4 C5 108.6(4)
C3 C4 C8 125.6(4)
C5 C4 C8 125.7(4)
C3 C4 Ti1 72.6(2)
C5 C4 Ti1 70.5(2)
C8 C4 Ti1 125.6(3)
C4 C5 C1 107.3(4)
C4 C5 C9 127.3(4)
C1 C5 C9 125.5(4)
C4 C5 Ti1 74.6(2)
C1 C5 Ti1 71.0(2)
C9 C5 Ti1 119.9(3)
C2 C6 H6A 109.5
C2 C6 H6B 109.5
H6A C6 H6B 109.5
C2 C6 H6C 109.5
H6A C6 H6C 109.5
H6B C6 H6C 109.5
C3 C7 H7A 109.5
C3 C7 H7B 109.5
H7A C7 H7B 109.5
C3 C7 H7C 109.5
H7A C7 H7C 109.5
H7B C7 H7C 109.5
C4 C8 H8A 109.5
C4 C8 H8B 109.5
H8A C8 H8B 109.5
C4 C8 H8C 109.5
H8A C8 H8C 109.5
H8B C8 H8C 109.5
C5 C9 H9A 109.5
C5 C9 H9B 109.5
H9A C9 H9B 109.5
C5 C9 H9C 109.5
H9A C9 H9C 109.5
H9B C9 H9C 109.5
C11 C10 C19 120.5(4)
C11 C10 C1 126.6(3)
C19 C10 C1 112.9(3)
C10 C11 C12 120.1(4)
C10 C11 H11 120.0
C12 C11 H11 120.0
C13 C12 C11 121.6(4)
C13 C12 C17 119.5(4)
C11 C12 C17 118.7(3)
C14 C13 C12 120.8(4)
C14 C13 H13 119.6
C12 C13 H13 119.6
C13 C14 C15 120.3(4)
C13 C14 H14 119.9
C15 C14 H14 119.9
C16 C15 C14 120.6(4)
C16 C15 H15 119.7
C14 C15 H15 119.7
C15 C16 C17 121.5(4)
C15 C16 H16 119.2
C17 C16 H16 119.2
C12 C17 C16 117.3(3)
C12 C17 C18 121.1(3)
C16 C17 C18 121.6(3)
C19 C18 C17 117.0(3)
C19 C18 C20 121.9(3)
C17 C18 C20 121.1(3)
O1 C19 C18 122.7(3)
O1 C19 C10 114.7(3)
C18 C19 C10 122.6(4)
C29 C20 C21 119.2(4)
C29 C20 C18 120.1(4)
C21 C20 C18 120.7(4)
C20 C21 C22 122.5(4)
C20 C21 C26 119.7(4)
C22 C21 C26 117.8(4)
C23 C22 C21 122.0(4)
C23 C22 H22 119.0
C21 C22 H22 119.0
C22 C23 C24 119.7(5)
C22 C23 H23 120.1
C24 C23 H23 120.1
C25 C24 C23 120.8(5)
C25 C24 H24 119.6
C23 C24 H24 119.6
C24 C25 C26 120.9(5)
C24 C25 H25 119.5
C26 C25 H25 119.5
C27 C26 C25 122.5(4)
C27 C26 C21 118.7(4)
C25 C26 C21 118.8(4)
C28 C27 C26 121.1(4)
C28 C27 H27 119.5
C26 C27 H27 119.5
C27 C28 C29 120.6(5)
C27 C28 H28 119.7
C29 C28 H28 119.7
O2 C29 C20 123.4(4)
O2 C29 C28 115.9(4)
C20 C29 C28 120.6(4)
C31 C30 C34 108.0(3)
C31 C30 C39 125.1(3)
C34 C30 C39 125.7(3)
C31 C30 Ti2 73.6(2)
C34 C30 Ti2 73.9(2)
C39 C30 Ti2 108.7(2)
C30 C31 C32 107.5(4)
C30 C31 C35 125.5(4)
C32 C31 C35 127.0(4)
C30 C31 Ti2 70.5(2)
C32 C31 Ti2 73.7(2)
C35 C31 Ti2 122.4(3)
C33 C32 C31 108.0(4)
C33 C32 C36 126.1(4)
C31 C32 C36 125.9(4)
C33 C32 Ti2 73.0(2)
C31 C32 Ti2 71.0(2)
C36 C32 Ti2 123.2(3)
C32 C33 C34 108.8(4)
C32 C33 C37 125.3(4)
C34 C33 C37 125.6(4)
C32 C33 Ti2 72.5(2)
C34 C33 Ti2 71.2(2)
C37 C33 Ti2 126.9(3)
C33 C34 C30 107.6(3)
C33 C34 C38 126.6(4)
C30 C34 C38 125.7(4)
C33 C34 Ti2 73.9(2)
C30 C34 Ti2 70.3(2)
C38 C34 Ti2 121.8(3)
C31 C35 H35A 109.5
C31 C35 H35B 109.5
H35A C35 H35B 109.5
C31 C35 H35C 109.5
H35A C35 H35C 109.5
H35B C35 H35C 109.5
C32 C36 H36A 109.5
C32 C36 H36B 109.5
H36A C36 H36B 109.5
C32 C36 H36C 109.5
H36A C36 H36C 109.5
H36B C36 H36C 109.5
C33 C37 H37A 109.5
C33 C37 H37B 109.5
H37A C37 H37B 109.5
C33 C37 H37C 109.5
H37A C37 H37C 109.5
H37B C37 H37C 109.5
C34 C38 H38A 109.5
C34 C38 H38B 109.5
H38A C38 H38B 109.5
C34 C38 H38C 109.5
H38A C38 H38C 109.5
H38B C38 H38C 109.5
C40 C39 C48 119.3(3)
C40 C39 C30 128.2(3)
C48 C39 C30 112.4(3)
C39 C40 C41 121.3(4)
C39 C40 H40 119.4
C41 C40 H40 119.4
C42 C41 C46 120.2(4)
C42 C41 C40 121.4(4)
C46 C41 C40 118.4(4)
C43 C42 C41 120.7(4)
C43 C42 H42 119.6
C41 C42 H42 119.6
C42 C43 C44 120.0(4)
C42 C43 H43 120.0
C44 C43 H43 120.0
C45 C44 C43 120.8(4)
C45 C44 H44 119.6
C43 C44 H44 119.6
C44 C45 C46 121.3(4)
C44 C45 H45 119.4
C46 C45 H45 119.4
C41 C46 C45 117.0(4)
C41 C46 C47 121.6(4)
C45 C46 C47 121.3(4)
C48 C47 C46 116.7(4)
C48 C47 C49 122.3(3)
C46 C47 C49 121.0(3)
O3 C48 C47 123.0(3)
O3 C48 C39 114.3(3)
C47 C48 C39 122.7(3)
C50 C49 C58 119.2(4)
C50 C49 C47 119.5(4)
C58 C49 C47 121.1(3)
O4 C50 C49 123.7(4)
O4 C50 C51 115.5(4)
C49 C50 C51 120.9(4)
C52 C51 C50 119.8(4)
C52 C51 H51 120.1
C50 C51 H51 120.1
C51 C52 C53 121.7(4)
C51 C52 H52 119.2
C53 C52 H52 119.2
C52 C53 C54 122.2(4)
C52 C53 C58 118.8(4)
C54 C53 C58 119.0(4)
C55 C54 C53 121.6(4)
C55 C54 H54 119.2
C53 C54 H54 119.2
C54 C55 C56 118.6(4)
C54 C55 H55 120.7
C56 C55 H55 120.7
C57 C56 C55 121.6(4)
C57 C56 H56 119.2
C55 C56 H56 119.2
C56 C57 C58 121.5(4)
C56 C57 H57 119.3
C58 C57 H57 119.3
C57 C58 C49 122.8(3)
C57 C58 C53 117.7(4)
C49 C58 C53 119.5(4)
C19 O1 Ti1 128.3(2)
C29 O2 H2 109.5
C48 O3 Ti2 128.8(2)
C50 O4 H4 109.5
O1 Ti1 C1 75.96(12)
O1 Ti1 C5 95.16(13)
C1 Ti1 C5 35.67(14)
O1 Ti1 C2 96.51(13)
C1 Ti1 C2 35.49(14)
C5 Ti1 C2 59.13(14)
O1 Ti1 C3 130.88(12)
C1 Ti1 C3 58.36(13)
C5 Ti1 C3 58.21(14)
C2 Ti1 C3 35.08(13)
O1 Ti1 C4 129.56(13)
C1 Ti1 C4 58.20(13)
C5 Ti1 C4 34.82(13)
C2 Ti1 C4 58.12(14)
C3 Ti1 C4 34.45(13)
O1 Ti1 Br1 105.52(9)
C1 Ti1 Br1 128.07(10)
C5 Ti1 Br1 94.26(10)
C2 Ti1 Br1 147.10(11)
C3 Ti1 Br1 116.04(10)
C4 Ti1 Br1 88.98(10)
O1 Ti1 Br2 104.44(9)
C1 Ti1 Br2 126.13(10)
C5 Ti1 Br2 148.06(10)
C2 Ti1 Br2 93.30(11)
C3 Ti1 Br2 90.07(10)
C4 Ti1 Br2 118.58(10)
Br1 Ti1 Br2 104.22(3)
O3 Ti2 C30 75.59(12)
O3 Ti2 C31 96.28(13)
C30 Ti2 C31 35.84(13)
O3 Ti2 C34 95.60(13)
C30 Ti2 C34 35.81(13)
C31 Ti2 C34 59.11(14)
O3 Ti2 C32 130.98(13)
C30 Ti2 C32 59.06(14)
C31 Ti2 C32 35.32(13)
C34 Ti2 C32 58.28(14)
O3 Ti2 C33 129.99(13)
C30 Ti2 C33 58.72(13)
C31 Ti2 C33 58.30(14)
C34 Ti2 C33 34.83(13)
C32 Ti2 C33 34.53(14)
O3 Ti2 Br4 103.17(9)
C30 Ti2 Br4 125.84(10)
C31 Ti2 Br4 93.02(10)
C34 Ti2 Br4 148.12(10)
C32 Ti2 Br4 90.18(10)
C33 Ti2 Br4 119.05(11)
O3 Ti2 Br3 106.94(9)
C30 Ti2 Br3 127.62(10)
C31 Ti2 Br3 146.09(10)
C34 Ti2 Br3 93.64(10)
C32 Ti2 Br3 114.76(10)
C33 Ti2 Br3 87.79(10)
Br4 Ti2 Br3 104.97(3)

loop_
_geom_bond_atom_site_label_1
_geom_bond_atom_site_label_2
_geom_bond_distance
Br1 Ti1 2.4086(8)
Br2 Ti1 2.4107(9)
Br3 Ti2 2.4164(8)
Br4 Ti2 2.4104(8)
C1 C2 1.418(6)
C1 C5 1.418(5)
C1 C10 1.493(5)
C1 Ti1 2.299(4)
C2 C3 1.425(5)
C2 C6 1.485(6)
C2 Ti1 2.350(4)
C3 C4 1.410(6)
C3 C7 1.491(5)
C3 Ti1 2.379(4)
C4 C5 1.412(5)
C4 C8 1.514(5)
C4 Ti1 2.384(4)
C5 C9 1.498(5)
C5 Ti1 2.331(4)
C6 H6A 0.9800
C6 H6B 0.9800
C6 H6C 0.9800
C7 H7A 0.9800
C7 H7B 0.9800
C7 H7C 0.9800
C8 H8A 0.9800
C8 H8B 0.9800
C8 H8C 0.9800
C9 H9A 0.9800
C9 H9B 0.9800
C9 H9C 0.9800
C10 C11 1.362(5)
C10 C19 1.414(5)
C11 C12 1.420(5)
C11 H11 0.9500
C12 C13 1.408(5)
C12 C17 1.421(5)
C13 C14 1.364(6)
C13 H13 0.9500
C14 C15 1.395(6)
C14 H14 0.9500
C15 C16 1.350(6)
C15 H15 0.9500
C16 C17 1.427(5)
C16 H16 0.9500
C17 C18 1.432(5)
C18 C19 1.373(5)
C18 C20 1.503(5)
C19 O1 1.367(4)
C20 C29 1.381(6)
C20 C21 1.409(5)
C21 C22 1.420(6)
C21 C26 1.425(5)
C22 C23 1.352(6)
C22 H22 0.9500
C23 C24 1.411(6)
C23 H23 0.9500
C24 C25 1.349(7)
C24 H24 0.9500
C25 C26 1.424(6)
C25 H25 0.9500
C26 C27 1.408(7)
C27 C28 1.342(7)
C27 H27 0.9500
C28 C29 1.413(6)
C28 H28 0.9500
C29 O2 1.365(5)
C30 C31 1.423(5)
C30 C34 1.424(5)
C30 C39 1.483(5)
C30 Ti2 2.291(4)
C31 C32 1.425(5)
C31 C35 1.498(6)
C31 Ti2 2.331(4)
C32 C33 1.406(6)
C32 C36 1.508(5)
C32 Ti2 2.366(4)
C33 C34 1.410(6)
C33 C37 1.511(6)
C33 Ti2 2.373(4)
C34 C38 1.509(5)
C34 Ti2 2.338(4)
C35 H35A 0.9800
C35 H35B 0.9800
C35 H35C 0.9800
C36 H36A 0.9800
C36 H36B 0.9800
C36 H36C 0.9800
C37 H37A 0.9800
C37 H37B 0.9800
C37 H37C 0.9800
C38 H38A 0.9800
C38 H38B 0.9800
C38 H38C 0.9800
C39 C40 1.362(5)
C39 C48 1.427(5)
C40 C41 1.424(5)
C40 H40 0.9500
C41 C42 1.410(5)
C41 C46 1.413(6)
C42 C43 1.358(6)
C42 H42 0.9500
C43 C44 1.402(6)
C43 H43 0.9500
C44 C45 1.352(6)
C44 H44 0.9500
C45 C46 1.434(5)
C45 H45 0.9500
C46 C47 1.435(5)
C47 C48 1.387(5)
C47 C49 1.501(5)
C48 O3 1.359(4)
C49 C50 1.377(5)
C49 C58 1.421(6)
C50 O4 1.362(5)
C50 C51 1.428(6)
C51 C52 1.350(6)
C51 H51 0.9500
C52 C53 1.405(6)
C52 H52 0.9500
C53 C54 1.410(6)
C53 C58 1.430(5)
C54 C55 1.370(6)
C54 H54 0.9500
C55 C56 1.402(6)
C55 H55 0.9500
C56 C57 1.353(6)
C56 H56 0.9500
C57 C58 1.407(6)
C57 H57 0.9500
O1 Ti1 1.839(3)
O2 H2 0.8400
O3 Ti2 1.839(3)
O4 H4 0.8400
